data_4084037
loop_
_publ_author_name
'Bernhammer, Jan C.'
'Huynh, Han Vinh'

_publ_section_title
;
 Nickel(II) Benzimidazolin-2-ylidene Complexes with
 Thioether-Functionalized Side Chains as Catalysts for Suzuki--Miyaura
 Cross-Coupling
;
_journal_issue 20
_journal_name_full Organometallics
_journal_page_first 5845
_journal_paper_doi 10.1021/om500484q
_journal_volume 33
_journal_year 2014
_chemical_formula_sum 'C38 H44 Br2 N4 Ni S2'
_chemical_formula_weight 839.42
_chemical_name_systematic
; 
 ? 
;
_space_group_IT_number 14
_symmetry_cell_setting monoclinic
_symmetry_space_group_name_Hall '-P 2ybc'
_symmetry_space_group_name_H-M 'P 1 21/c 1'
_atom_sites_solution_hydrogens geom
_atom_sites_solution_primary direct
_atom_sites_solution_secondary difmap
_audit_creation_method SHELXL-97
_cell_angle_alpha 90.00
_cell_angle_beta 91.825(6)
_cell_angle_gamma 90.00
_cell_formula_units_Z 2
_cell_length_a 10.682(3)
_cell_length_b 18.283(5)
_cell_length_c 9.480(3)
_cell_measurement_reflns_used 866
_cell_measurement_temperature 100(2)
_cell_measurement_theta_max 24.12
_cell_measurement_theta_min 2.21
_cell_volume 1850.5(9)
_computing_cell_refinement 'Bruker SMART'
_computing_data_collection 'Bruker SMART'
_computing_data_reduction 'Bruker SAINT'
_computing_molecular_graphics 'Bruker SHELXTL'
_computing_publication_material 'Bruker SHELXTL'
_computing_structure_refinement 'SHELXL-97 (Sheldrick, 1997)'
_computing_structure_solution 'SHELXS-97 (Sheldrick, 1990)'
_diffrn_ambient_temperature 100(2)
_diffrn_measured_fraction_theta_full 0.998
_diffrn_measured_fraction_theta_max 0.998
_diffrn_measurement_device_type 'CCD area detector'
_diffrn_measurement_method 'phi and omega scans'
_diffrn_radiation_monochromator graphite
_diffrn_radiation_source 'fine-focus sealed tube'
_diffrn_radiation_type MoK\a
_diffrn_radiation_wavelength 0.71073
_diffrn_reflns_av_R_equivalents 0.0522
_diffrn_reflns_av_sigmaI/netI 0.0628
_diffrn_reflns_limit_h_max 13
_diffrn_reflns_limit_h_min -13
_diffrn_reflns_limit_k_max 23
_diffrn_reflns_limit_k_min -21
_diffrn_reflns_limit_l_max 12
_diffrn_reflns_limit_l_min -9
_diffrn_reflns_number 12661
_diffrn_reflns_theta_full 27.50
_diffrn_reflns_theta_max 27.50
_diffrn_reflns_theta_min 2.21
_exptl_absorpt_coefficient_mu 2.829
_exptl_absorpt_correction_T_max 0.5629
_exptl_absorpt_correction_T_min 0.4232
_exptl_absorpt_correction_type multi-scan
_exptl_absorpt_process_details 'Sadabs, (Sheldrick 2008)'
_exptl_crystal_colour Orange
_exptl_crystal_density_diffrn 1.506
_exptl_crystal_density_meas ?
_exptl_crystal_density_method 'not measured'
_exptl_crystal_description Block
_exptl_crystal_F_000 860
_exptl_crystal_size_max 0.48
_exptl_crystal_size_mid 0.31
_exptl_crystal_size_min 0.28
_refine_diff_density_max 1.863
_refine_diff_density_min -1.315
_refine_diff_density_rms 0.168
_refine_ls_extinction_method none
_refine_ls_goodness_of_fit_ref 1.106
_refine_ls_hydrogen_treatment constr
_refine_ls_matrix_type full
_refine_ls_number_parameters 242
_refine_ls_number_reflns 4243
_refine_ls_number_restraints 132
_refine_ls_restrained_S_all 1.102
_refine_ls_R_factor_all 0.1079
_refine_ls_R_factor_gt 0.0724
_refine_ls_shift/su_max 0.002
_refine_ls_shift/su_mean 0.000
_refine_ls_structure_factor_coef Fsqd
_refine_ls_weighting_details 'calc w=1/[\s^2^(Fo^2^)+(0.1474P)^2^+0.7715P] where P=(Fo^2^+2Fc^2^)/3'
_refine_ls_weighting_scheme calc
_refine_ls_wR_factor_gt 0.2133
_refine_ls_wR_factor_ref 0.2390
_reflns_number_gt 2848
_reflns_number_total 4243
_reflns_threshold_expression >2sigma(I)
_cod_data_source_file om500484q_si_002.cif
_cod_data_source_block d294a
_cod_depositor_comments
;
The following automatic conversions were performed:

'_symmetry_cell_setting' value 'Monoclinic' changed to 'monoclinic'
according to
/usr/data/users/saulius/crontab/automatic-downloads/rss-feeds/ACS/lib/dictionaries/cif_core.dic
dictionary named 'cif_core.dic' version 2.4.2 from 2011-04-26.

Automatic conversion script
Id: cif_fix_values 2281 2013-09-26 08:29:07Z andrius 

The following automatic conversions were performed:

'_exptl_crystal_density_meas' value 'Not measured' was changed to '?'
- the value is perceived as not measured.

Automatic conversion script
Id: cif_fix_values 3008 2015-01-20 13:52:24Z robertas 
;
_cod_original_cell_volume 1850.6(8)
_cod_original_sg_symbol_H-M P2(1)/c
_cod_database_code 4084037

loop_
_symmetry_equiv_pos_as_xyz
'x, y, z'
'-x, y+1/2, -z+1/2'
'-x, -y, -z'
'x, -y-1/2, z-1/2'

loop_
_atom_site_label
_atom_site_type_symbol
_atom_site_fract_x
_atom_site_fract_y
_atom_site_fract_z
_atom_site_U_iso_or_equiv
_atom_site_adp_type
_atom_site_occupancy
_atom_site_symmetry_multiplicity
_atom_site_calc_flag
_atom_site_refinement_flags
_atom_site_disorder_assembly
_atom_site_disorder_group
Ni1 Ni 0.5000 1.0000 0.5000 0.0278(3) Uani 1 2 d S . .
Br1 Br 0.42266(5) 1.11656(3) 0.46011(7) 0.0394(3) Uani 1 1 d . . .
S1 S 0.7919(2) 0.93802(11) 0.0925(3) 0.0683(7) Uani 1 1 d D . .
N1 N 0.7562(4) 1.0472(3) 0.5727(5) 0.0304(10) Uani 1 1 d . . .
N2 N 0.7171(4) 1.0500(3) 0.3483(5) 0.0345(11) Uani 1 1 d . A .
C1 C 0.6663(5) 1.0346(3) 0.4728(6) 0.0272(12) Uani 1 1 d . . .
C2 C 0.8677(5) 1.0718(4) 0.5126(7) 0.0350(14) Uani 1 1 d . . .
C3 C 0.9834(6) 1.0898(4) 0.5735(8) 0.0443(17) Uani 1 1 d . . .
H3 H 1.0002 1.0872 0.6724 0.053 Uiso 1 1 calc R . .
C4 C 1.0738(6) 1.1120(4) 0.4783(9) 0.0493(19) Uani 1 1 d . . .
H4 H 1.1538 1.1272 0.5138 0.059 Uiso 1 1 calc R . .
C5 C 1.0499(6) 1.1125(4) 0.3360(9) 0.0461(18) Uani 1 1 d . . .
H5 H 1.1157 1.1255 0.2758 0.055 Uiso 1 1 calc R . .
C6 C 0.9341(6) 1.0948(4) 0.2750(8) 0.0409(15) Uani 1 1 d . . .
H6 H 0.9178 1.0975 0.1760 0.049 Uiso 1 1 calc R . .
C7 C 0.8438(5) 1.0732(3) 0.3674(6) 0.0321(13) Uani 1 1 d . . .
C8 C 0.7416(6) 1.0398(4) 0.7247(7) 0.0377(14) Uani 1 1 d . . .
H8A H 0.8137 1.0120 0.7652 0.045 Uiso 1 1 calc R . .
H8B H 0.6648 1.0113 0.7417 0.045 Uiso 1 1 calc R . .
C9 C 0.7333(6) 1.1124(4) 0.7999(8) 0.0522(9) Uani 1 1 d DU . .
C10 C 0.8284(7) 1.1375(3) 0.8877(7) 0.0518(9) Uani 1 1 d DU . .
H10 H 0.9009 1.1077 0.9001 0.062 Uiso 1 1 calc R . .
C11 C 0.8253(7) 1.2033(3) 0.9596(8) 0.0539(9) Uani 1 1 d DU . .
H11 H 0.8925 1.2175 1.0217 0.065 Uiso 1 1 calc R . .
C12 C 0.7220(6) 1.2477(4) 0.9385(8) 0.0551(9) Uani 1 1 d DU . .
H12 H 0.7125 1.2909 0.9931 0.066 Uiso 1 1 calc R . .
C13 C 0.6331(7) 1.2286(4) 0.8372(7) 0.0551(9) Uani 1 1 d DU . .
H13 H 0.5684 1.2621 0.8112 0.066 Uiso 1 1 calc R . .
C14 C 0.6375(7) 1.1610(3) 0.7733(8) 0.0540(9) Uani 1 1 d DU . .
H14 H 0.5719 1.1475 0.7086 0.065 Uiso 1 1 calc R . .
C15 C 0.6521(6) 1.0455(4) 0.2107(7) 0.0431(15) Uani 1 1 d . . .
H15A H 0.6963 1.0770 0.1434 0.052 Uiso 1 1 calc R A .
H15B H 0.5664 1.0653 0.2193 0.052 Uiso 1 1 calc R . .
C16 C 0.6431(5) 0.9714(4) 0.1520(8) 0.064(2) Uani 1 1 d D A .
H16A H 0.5817 0.9714 0.0716 0.077 Uiso 1 1 calc R . .
H16B H 0.6119 0.9379 0.2248 0.077 Uiso 1 1 calc R . .
C17 C 0.7706(14) 0.8409(3) 0.0469(11) 0.060(3) Uani 0.630(12) 1 d PDU A 1
H17 H 0.8483 0.8240 0.0006 0.072 Uiso 0.630(12) 1 calc PR A 1
C18 C 0.7593(14) 0.7979(7) 0.1820(13) 0.063(3) Uani 0.630(12) 1 d PDU A 1
H18A H 0.6874 0.8159 0.2335 0.095 Uiso 0.630(12) 1 calc PR A 1
H18B H 0.8358 0.8039 0.2405 0.095 Uiso 0.630(12) 1 calc PR A 1
H18C H 0.7472 0.7460 0.1596 0.095 Uiso 0.630(12) 1 calc PR A 1
C19 C 0.6614(16) 0.8271(10) -0.0551(18) 0.062(3) Uani 0.630(12) 1 d PDU A 1
H19A H 0.6703 0.7787 -0.0980 0.094 Uiso 0.630(12) 1 calc PR A 1
H19B H 0.6602 0.8645 -0.1291 0.094 Uiso 0.630(12) 1 calc PR A 1
H19C H 0.5830 0.8291 -0.0044 0.094 Uiso 0.630(12) 1 calc PR A 1
C17A C 0.7162(16) 0.8478(5) 0.095(3) 0.065(3) Uani 0.370(12) 1 d PDU A 2
H17A H 0.6720 0.8380 0.1848 0.078 Uiso 0.370(12) 1 calc PR A 2
C18A C 0.831(2) 0.8000(13) 0.079(3) 0.068(3) Uani 0.370(12) 1 d PDU A 2
H18D H 0.8063 0.7484 0.0842 0.102 Uiso 0.370(12) 1 calc PR A 2
H18E H 0.8926 0.8111 0.1539 0.102 Uiso 0.370(12) 1 calc PR A 2
H18F H 0.8668 0.8096 -0.0133 0.102 Uiso 0.370(12) 1 calc PR A 2
C19A C 0.631(3) 0.8423(18) -0.035(3) 0.064(4) Uani 0.370(12) 1 d PDU A 2
H19D H 0.6557 0.8790 -0.1040 0.096 Uiso 0.370(12) 1 calc PR A 2
H19E H 0.5443 0.8510 -0.0088 0.096 Uiso 0.370(12) 1 calc PR A 2
H19F H 0.6380 0.7934 -0.0760 0.096 Uiso 0.370(12) 1 calc PR A 2

loop_
_atom_site_aniso_label
_atom_site_aniso_U_11
_atom_site_aniso_U_22
_atom_site_aniso_U_33
_atom_site_aniso_U_23
_atom_site_aniso_U_13
_atom_site_aniso_U_12
Ni1 0.0179(5) 0.0264(6) 0.0389(6) 0.0009(4) -0.0027(4) -0.0018(4)
Br1 0.0284(4) 0.0275(4) 0.0623(5) 0.0031(3) -0.0002(3) 0.0002(2)
S1 0.0893(16) 0.0412(11) 0.0724(15) -0.0054(9) -0.0272(12) 0.0028(10)
N1 0.027(2) 0.034(3) 0.030(3) -0.002(2) 0.0010(19) 0.002(2)
N2 0.026(2) 0.041(3) 0.036(3) 0.001(2) -0.004(2) -0.004(2)
C1 0.019(2) 0.023(3) 0.039(3) -0.001(2) -0.004(2) 0.002(2)
C2 0.020(3) 0.039(3) 0.046(4) -0.006(3) 0.000(2) -0.002(2)
C3 0.021(3) 0.057(4) 0.055(4) -0.020(3) 0.001(3) -0.006(3)
C4 0.020(3) 0.059(5) 0.069(5) -0.025(4) 0.005(3) -0.014(3)
C5 0.035(3) 0.045(4) 0.060(5) -0.011(3) 0.018(3) -0.011(3)
C6 0.034(3) 0.044(4) 0.045(4) -0.002(3) 0.007(3) -0.006(3)
C7 0.025(3) 0.035(3) 0.036(3) -0.003(3) 0.000(2) -0.005(2)
C8 0.033(3) 0.042(4) 0.037(3) 0.003(3) 0.000(3) -0.002(3)
C9 0.062(2) 0.0378(18) 0.057(2) -0.0088(15) 0.0040(17) 0.0037(15)
C10 0.062(2) 0.0367(18) 0.057(2) -0.0091(15) 0.0040(17) 0.0027(15)
C11 0.064(2) 0.0391(18) 0.059(2) -0.0090(15) 0.0032(17) 0.0016(15)
C12 0.065(2) 0.0402(18) 0.060(2) -0.0092(15) 0.0035(17) 0.0024(15)
C13 0.064(2) 0.0403(18) 0.061(2) -0.0097(15) 0.0032(17) 0.0037(15)
C14 0.063(2) 0.0395(18) 0.060(2) -0.0096(15) 0.0032(17) 0.0040(15)
C15 0.033(3) 0.060(4) 0.036(4) 0.006(3) -0.003(3) -0.009(3)
C16 0.076(6) 0.070(6) 0.045(4) -0.002(4) -0.014(4) -0.037(5)
C17 0.080(7) 0.037(5) 0.062(6) -0.014(4) 0.001(4) 0.020(4)
C18 0.081(7) 0.043(5) 0.064(5) -0.013(4) -0.004(5) 0.009(5)
C19 0.081(8) 0.042(6) 0.063(6) -0.014(5) 0.000(5) 0.008(5)
C17A 0.083(8) 0.045(6) 0.066(7) -0.012(5) 0.000(5) 0.008(5)
C18A 0.085(8) 0.046(6) 0.073(7) -0.008(6) -0.003(6) 0.010(6)
C19A 0.083(8) 0.043(7) 0.067(7) -0.016(6) -0.002(6) 0.011(6)

loop_
_atom_type_symbol
_atom_type_description
_atom_type_scat_dispersion_real
_atom_type_scat_dispersion_imag
_atom_type_scat_source
C C 0.0033 0.0016 'International Tables Vol C Tables 4.2.6.8 and 6.1.1.4'
H H 0.0000 0.0000 'International Tables Vol C Tables 4.2.6.8 and 6.1.1.4'
N N 0.0061 0.0033 'International Tables Vol C Tables 4.2.6.8 and 6.1.1.4'
S S 0.1246 0.1234 'International Tables Vol C Tables 4.2.6.8 and 6.1.1.4'
Ni Ni 0.3393 1.1124 'International Tables Vol C Tables 4.2.6.8 and 6.1.1.4'
Br Br -0.2901 2.4595 'International Tables Vol C Tables 4.2.6.8 and 6.1.1.4'

loop_
_geom_angle_atom_site_label_1
_geom_angle_atom_site_label_2
_geom_angle_atom_site_label_3
_geom_angle
_geom_angle_site_symmetry_1
_geom_angle_site_symmetry_3
C1 Ni1 C1 180.0 . 3_676
C1 Ni1 Br1 90.12(16) . .
C1 Ni1 Br1 89.88(16) 3_676 .
C1 Ni1 Br1 89.88(16) . 3_676
C1 Ni1 Br1 90.12(16) 3_676 3_676
Br1 Ni1 Br1 180.0 . 3_676
C16 S1 C17A 84.7(7) . .
C16 S1 C17 107.2(5) . .
C17A S1 C17 23.9(7) . .
C1 N1 C2 111.3(5) . .
C1 N1 C8 125.6(5) . .
C2 N1 C8 123.1(5) . .
C1 N2 C7 111.1(5) . .
C1 N2 C15 125.4(5) . .
C7 N2 C15 123.6(5) . .
N2 C1 N1 106.4(5) . .
N2 C1 Ni1 126.2(4) . .
N1 C1 Ni1 127.4(4) . .
C3 C2 C7 122.8(6) . .
C3 C2 N1 131.3(6) . .
C7 C2 N1 106.0(5) . .
C2 C3 C4 115.0(7) . .
C5 C4 C3 121.8(6) . .
C4 C5 C6 123.2(6) . .
C7 C6 C5 115.7(7) . .
C6 C7 C2 121.5(6) . .
C6 C7 N2 133.2(6) . .
C2 C7 N2 105.3(5) . .
N1 C8 C9 113.1(6) . .
C10 C9 C14 115.4(6) . .
C10 C9 C8 121.8(5) . .
C14 C9 C8 122.5(5) . .
C9 C10 C11 124.1(7) . .
C12 C11 C10 118.2(7) . .
C13 C12 C11 118.9(6) . .
C12 C13 C14 120.2(7) . .
C9 C14 C13 122.4(7) . .
N2 C15 C16 114.5(6) . .
C15 C16 S1 112.5(5) . .
C18 C17 C19 112.0(13) . .
C18 C17 S1 108.4(7) . .
C19 C17 S1 113.5(9) . .
C19A C17A C18A 110(2) . .
C19A C17A S1 107.5(17) . .
C18A C17A S1 99.2(12) . .

loop_
_geom_bond_atom_site_label_1
_geom_bond_atom_site_label_2
_geom_bond_distance
_geom_bond_site_symmetry_2
Ni1 C1 1.911(5) .
Ni1 C1 1.911(5) 3_676
Ni1 Br1 2.3124(8) .
Ni1 Br1 2.3124(8) 3_676
S1 C16 1.809(5) .
S1 C17A 1.838(5) .
S1 C17 1.840(5) .
N1 C1 1.347(7) .
N1 C2 1.410(7) .
N1 C8 1.460(8) .
N2 C1 1.344(8) .
N2 C7 1.424(7) .
N2 C15 1.461(8) .
C2 C3 1.387(9) .
C2 C7 1.392(9) .
C3 C4 1.403(10) .
C4 C5 1.365(12) .
C5 C6 1.386(10) .
C6 C7 1.382(8) .
C8 C9 1.511(9) .
C9 C10 1.371(5) .
C9 C14 1.372(5) .
C10 C11 1.383(4) .
C11 C12 1.380(5) .
C12 C13 1.374(5) .
C13 C14 1.378(4) .
C15 C16 1.465(10) .
C17 C18 1.511(10) .
C17 C19 1.512(10) .
C17A C19A 1.512(10) .
C17A C18A 1.514(10) .
